data_7023537
loop_
_publ_author_name
'Vuong, Khuong Q.'
'Timerbulatova, Marina G.'
'Peterson, Matthew B.'
'Bhadbhade, Mohan'
'Messerle, Barbara A.'

_publ_section_title
;
 Cationic Rh and Ir complexes containing bidentate
 imidazolylidene-1,2,3-triazole donor ligands: synthesis and preliminary
 catalytic studies.
;
_journal_issue 39
_journal_name_full 'Dalton transactions (Cambridge, England : 2003)'
_journal_page_first 14298
_journal_page_last 14308
_journal_paper_doi 10.1039/c3dt51440d
_journal_volume 42
_journal_year 2013
_chemical_formula_moiety 'C31 H37 N5 O Rh, C24 H20 B'
_chemical_formula_sum 'C55 H57 B N5 O Rh'
_chemical_formula_weight 917.78
_chemical_name_systematic
;
?
;
_space_group_IT_number 2
_symmetry_cell_setting triclinic
_symmetry_space_group_name_Hall '-P 1'
_symmetry_space_group_name_H-M 'P -1'
_atom_sites_solution_hydrogens geom
_atom_sites_solution_primary direct
_atom_sites_solution_secondary difmap
_audit_creation_method SHELXL-97
_cell_angle_alpha 114.2700(10)
_cell_angle_beta 99.4070(10)
_cell_angle_gamma 98.5590(10)
_cell_formula_units_Z 2
_cell_length_a 11.0626(7)
_cell_length_b 15.0649(4)
_cell_length_c 15.9240(3)
_cell_measurement_reflns_used 9855
_cell_measurement_temperature 150(2)
_cell_measurement_theta_max 30.28
_cell_measurement_theta_min 2.150
_cell_volume 2316.89(17)
_computing_cell_refinement '<i>APEX2 </i>(Bruker, 2007)'
_computing_data_collection '<i>APEX2 </i>(Bruker, 2007)'
_computing_data_reduction '<i>APEX2 </i>(Bruker, 2007)'
_computing_molecular_graphics '<i>SHELXTL-Plus</i> (Sheldrick, 2008)'
_computing_structure_refinement '<i>SHELXL-97</i> (Sheldrick, 2008)'
_computing_structure_solution '<i>SHELXS-97</i> (Sheldrick, 2008)'
_diffrn_ambient_temperature 150(2)
_diffrn_measured_fraction_theta_full 0.987
_diffrn_measured_fraction_theta_max 0.987
_diffrn_measurement_device_type 'Bruker kappa APEXII CCD Diffractometer'
_diffrn_measurement_method '\f scans, and \w scans with \k offsets'
_diffrn_radiation_monochromator graphite
_diffrn_radiation_source 'fine-focus sealed tube'
_diffrn_radiation_type MoK\a
_diffrn_radiation_wavelength 0.71073
_diffrn_reflns_av_R_equivalents 0.0515
_diffrn_reflns_av_sigmaI/netI 0.0426
_diffrn_reflns_limit_h_max 13
_diffrn_reflns_limit_h_min -13
_diffrn_reflns_limit_k_max 17
_diffrn_reflns_limit_k_min -17
_diffrn_reflns_limit_l_max 18
_diffrn_reflns_limit_l_min -13
_diffrn_reflns_number 28873
_diffrn_reflns_theta_full 25.00
_diffrn_reflns_theta_max 25.00
_diffrn_reflns_theta_min 2.53
_exptl_absorpt_coefficient_mu 0.414
_exptl_absorpt_correction_T_max 0.9501
_exptl_absorpt_correction_T_min 0.8800
_exptl_absorpt_correction_type multi-scan
_exptl_absorpt_process_details 'SADABS (Bruker, 2001)'
_exptl_crystal_colour Yellow
_exptl_crystal_density_diffrn 1.316
_exptl_crystal_density_method 'not measured'
_exptl_crystal_description Plates
_exptl_crystal_F_000 960
_exptl_crystal_size_max 0.32
_exptl_crystal_size_mid 0.22
_exptl_crystal_size_min 0.12
_refine_diff_density_max 0.379
_refine_diff_density_min -0.393
_refine_diff_density_rms 0.051
_refine_ls_extinction_method none
_refine_ls_goodness_of_fit_ref 1.070
_refine_ls_hydrogen_treatment constr
_refine_ls_matrix_type full
_refine_ls_number_parameters 572
_refine_ls_number_reflns 8046
_refine_ls_number_restraints 0
_refine_ls_restrained_S_all 1.070
_refine_ls_R_factor_all 0.0311
_refine_ls_R_factor_gt 0.0271
_refine_ls_shift/su_max 0.002
_refine_ls_shift/su_mean 0.000
_refine_ls_structure_factor_coef Fsqd
_refine_ls_weighting_details 'calc w=1/[\s^2^(Fo^2^)+(0.0080P)^2^+1.4798P] where P=(Fo^2^+2Fc^2^)/3'
_refine_ls_weighting_scheme calc
_refine_ls_wR_factor_gt 0.0665
_refine_ls_wR_factor_ref 0.0695
_reflns_number_gt 7337
_reflns_number_total 8046
_reflns_threshold_expression >2sigma(I)
_cod_data_source_file c3dt51440d.txt
_cod_data_source_block inp1bar3
_cod_depositor_comments
;
The following automatic conversions were performed:

'_symmetry_cell_setting' value 'Triclinic' changed to 'triclinic'
according to /home/saulius/struct/CIF-dictionaries/cif_core.dic
dictionary named 'cif_core.dic' version 2.4.2 from
2011-04-26.

'_exptl_absorpt_correction_type' value 'Multi-scan'
changed to 'multi-scan' according to
/home/saulius/struct/CIF-dictionaries/cif_core.dic dictionary named
'cif_core.dic' version 2.4.2 from 2011-04-26.

Automatic conversion script
Id: cif_fix_values 1891 2012-01-12 08:04:46Z andrius 
;
_cod_original_cell_volume 2316.89(16)
_cod_original_sg_symbol_H-M P-1
_cod_database_code 7023537

loop_
_symmetry_equiv_pos_as_xyz
'x, y, z'
'-x, -y, -z'

loop_
_atom_site_label
_atom_site_type_symbol
_atom_site_fract_x
_atom_site_fract_y
_atom_site_fract_z
_atom_site_U_iso_or_equiv
_atom_site_adp_type
_atom_site_occupancy
_atom_site_symmetry_multiplicity
_atom_site_calc_flag
_atom_site_refinement_flags
Rh1 Rh 0.738419(14) 0.628377(11) 0.692072(10) 0.01939(6) Uani 1 1 d .
N1 N 0.78445(15) 0.78600(12) 0.90544(11) 0.0199(3) Uani 1 1 d .
C2 C 0.73044(18) 0.75013(14) 0.81111(14) 0.0202(4) Uani 1 1 d .
N3 N 0.68185(15) 0.82595(12) 0.80651(11) 0.0214(3) Uani 1 1 d .
C4 C 0.70481(19) 0.90676(15) 0.89535(14) 0.0242(4) Uani 1 1 d .
H4 H 0.6796 0.9679 0.9094 0.029 Uiso 1 1 calc R
C5 C 0.76945(19) 0.88156(15) 0.95739(14) 0.0244(4) Uani 1 1 d .
H5 H 0.7993 0.9215 1.0242 0.029 Uiso 1 1 calc R
C1A C 0.6193(2) 0.82342(16) 0.71703(14) 0.0264(4) Uani 1 1 d .
H1A1 H 0.5970 0.8882 0.7299 0.032 Uiso 1 1 calc R
H1A2 H 0.5403 0.7699 0.6875 0.032 Uiso 1 1 calc R
N1' N 0.80990(16) 0.79864(12) 0.54792(12) 0.0243(4) Uani 1 1 d .
N2' N 0.82879(15) 0.72523(12) 0.57057(12) 0.0235(4) Uani 1 1 d .
N3' N 0.76259(15) 0.72916(12) 0.63355(11) 0.0213(3) Uani 1 1 d .
C4' C 0.70274(19) 0.80444(14) 0.65006(14) 0.0227(4) Uani 1 1 d .
C5' C 0.73237(19) 0.84942(15) 0.59492(14) 0.0258(4) Uani 1 1 d .
H5' H 0.7045 0.9044 0.5906 0.031 Uiso 1 1 calc R
C6 C 0.84762(18) 0.73425(14) 0.95100(13) 0.0211(4) Uani 1 1 d .
C7 C 0.7838(2) 0.69730(15) 1.00298(14) 0.0258(4) Uani 1 1 d .
C8 C 0.8492(2) 0.65431(16) 1.05234(15) 0.0332(5) Uani 1 1 d .
H8 H 0.8081 0.6289 1.0886 0.040 Uiso 1 1 calc R
C9 C 0.9715(2) 0.64744(16) 1.05036(15) 0.0354(5) Uani 1 1 d .
C10 C 1.0297(2) 0.68160(16) 0.99466(16) 0.0348(5) Uani 1 1 d .
H10 H 1.1127 0.6741 0.9907 0.042 Uiso 1 1 calc R
C11 C 0.96989(19) 0.72645(15) 0.94451(14) 0.0262(4) Uani 1 1 d .
C12 C 0.6512(2) 0.70431(18) 1.00791(17) 0.0363(5) Uani 1 1 d .
H12A H 0.6097 0.6490 1.0185 0.054 Uiso 1 1 calc R
H12B H 0.6046 0.7001 0.9480 0.054 Uiso 1 1 calc R
H12C H 0.6525 0.7684 1.0605 0.054 Uiso 1 1 calc R
C13 C 1.0431(3) 0.6085(2) 1.1120(2) 0.0562(8) Uani 1 1 d .
H13G H 1.0898 0.6648 1.1731 0.084 Uiso 1 1 calc R
H13E H 1.1024 0.5736 1.0798 0.084 Uiso 1 1 calc R
H13F H 0.9834 0.5618 1.1229 0.084 Uiso 1 1 calc R
C14 C 1.0353(2) 0.76536(19) 0.88645(18) 0.0372(5) Uani 1 1 d .
H14A H 0.9843 0.7336 0.8206 0.056 Uiso 1 1 calc R
H14B H 1.1183 0.7497 0.8879 0.056 Uiso 1 1 calc R
H14C H 1.0460 0.8382 0.9131 0.056 Uiso 1 1 calc R
C6' C 0.8618(2) 0.80894(17) 0.47196(15) 0.0311(5) Uani 1 1 d .
H6'1 H 0.9427 0.7883 0.4723 0.037 Uiso 1 1 calc R
H6'2 H 0.8789 0.8801 0.4841 0.037 Uiso 1 1 calc R
C7' C 0.7714(2) 0.74557(15) 0.37640(15) 0.0264(4) Uani 1 1 d .
C8' C 0.7811(2) 0.64971(17) 0.31879(16) 0.0334(5) Uani 1 1 d .
H8' H 0.8489 0.6251 0.3387 0.040 Uiso 1 1 calc R
C9' C 0.6942(2) 0.58973(17) 0.23339(16) 0.0348(5) Uani 1 1 d .
H9' H 0.7024 0.5244 0.1949 0.042 Uiso 1 1 calc R
C10' C 0.5944(2) 0.62478(16) 0.20345(15) 0.0292(5) Uani 1 1 d .
C11' C 0.5839(2) 0.72068(16) 0.25904(15) 0.0288(5) Uani 1 1 d .
H11' H 0.5166 0.7455 0.2386 0.035 Uiso 1 1 calc R
C12' C 0.6722(2) 0.78019(15) 0.34470(15) 0.0274(5) Uani 1 1 d .
H12' H 0.6649 0.8460 0.3826 0.033 Uiso 1 1 calc R
C13' C 0.4014(2) 0.5877(2) 0.09085(18) 0.0458(6) Uani 1 1 d .
H13A H 0.3537 0.5986 0.1395 0.069 Uiso 1 1 calc R
H13B H 0.3494 0.5341 0.0298 0.069 Uiso 1 1 calc R
H13C H 0.4240 0.6497 0.0846 0.069 Uiso 1 1 calc R
O1' O 0.51302(16) 0.55971(11) 0.11784(11) 0.0394(4) Uani 1 1 d .
C5B C 0.6952(2) 0.50255(15) 0.54853(14) 0.0267(5) Uani 1 1 d .
H5B H 0.6694 0.5461 0.5235 0.032 Uiso 1 1 calc R
C6B C 0.8212(2) 0.52366(16) 0.59137(15) 0.0293(5) Uani 1 1 d .
H6B H 0.8748 0.5795 0.5920 0.035 Uiso 1 1 calc R
C7B C 0.8820(2) 0.46646(18) 0.63733(17) 0.0402(6) Uani 1 1 d .
H71B H 0.9670 0.5074 0.6775 0.048 Uiso 1 1 calc R
H72B H 0.8925 0.4040 0.5872 0.048 Uiso 1 1 calc R
C8B C 0.8048(3) 0.43972(17) 0.69840(17) 0.0409(6) Uani 1 1 d .
H82B H 0.7400 0.3765 0.6574 0.049 Uiso 1 1 calc R
H81B H 0.8611 0.4281 0.7460 0.049 Uiso 1 1 calc R
C1B C 0.7402(2) 0.52079(15) 0.74971(15) 0.0308(5) Uani 1 1 d .
H1B H 0.7871 0.5745 0.8090 0.037 Uiso 1 1 calc R
C2B C 0.6166(2) 0.52143(16) 0.71542(15) 0.0304(5) Uani 1 1 d .
H2B H 0.5837 0.5743 0.7541 0.036 Uiso 1 1 calc R
C3B C 0.5309(2) 0.44430(18) 0.62125(16) 0.0394(6) Uani 1 1 d .
H31B H 0.4572 0.4702 0.6065 0.047 Uiso 1 1 calc R
H32B H 0.4992 0.3828 0.6273 0.047 Uiso 1 1 calc R
C4B C 0.5935(2) 0.41628(16) 0.53747(15) 0.0342(5) Uani 1 1 d .
H41B H 0.6312 0.3591 0.5320 0.041 Uiso 1 1 calc R
H42B H 0.5281 0.3943 0.4779 0.041 Uiso 1 1 calc R
B1D B 0.2829(2) 0.92888(16) 0.70386(15) 0.0202(4) Uani 1 1 d .
C11D C 0.41193(18) 1.01084(14) 0.77998(13) 0.0198(4) Uani 1 1 d .
C12D C 0.42657(19) 1.03915(15) 0.87743(14) 0.0253(4) Uani 1 1 d .
H12D H 0.3608 1.0102 0.8967 0.030 Uiso 1 1 calc R
C13D C 0.5316(2) 1.10700(15) 0.94701(15) 0.0292(5) Uani 1 1 d .
H13D H 0.5372 1.1232 1.0120 0.035 Uiso 1 1 calc R
C14D C 0.6282(2) 1.15081(16) 0.92121(16) 0.0335(5) Uani 1 1 d .
H14D H 0.7008 1.1973 0.9682 0.040 Uiso 1 1 calc R
C15D C 0.6181(2) 1.12644(16) 0.82665(17) 0.0328(5) Uani 1 1 d .
H15D H 0.6842 1.1566 0.8085 0.039 Uiso 1 1 calc R
C16D C 0.51168(19) 1.05783(15) 0.75702(15) 0.0244(4) Uani 1 1 d .
H16D H 0.5068 1.0426 0.6923 0.029 Uiso 1 1 calc R
C21D C 0.27779(18) 0.91239(14) 0.59460(13) 0.0216(4) Uani 1 1 d .
C22D C 0.3668(2) 0.86977(17) 0.54778(15) 0.0317(5) Uani 1 1 d .
H22D H 0.4309 0.8525 0.5813 0.038 Uiso 1 1 calc R
C23D C 0.3654(3) 0.85179(19) 0.45511(17) 0.0427(6) Uani 1 1 d .
H23D H 0.4285 0.8237 0.4269 0.051 Uiso 1 1 calc R
C24D C 0.2728(3) 0.87452(19) 0.40366(17) 0.0467(7) Uani 1 1 d .
H24D H 0.2716 0.8626 0.3401 0.056 Uiso 1 1 calc R
C25D C 0.1818(2) 0.91494(17) 0.44594(16) 0.0390(6) Uani 1 1 d .
H25D H 0.1164 0.9299 0.4110 0.047 Uiso 1 1 calc R
C26D C 0.1855(2) 0.93384(15) 0.53943(15) 0.0272(4) Uani 1 1 d .
H26D H 0.1225 0.9626 0.5672 0.033 Uiso 1 1 calc R
C31D C 0.16369(18) 0.97247(14) 0.74089(13) 0.0202(4) Uani 1 1 d .
C32D C 0.1476(2) 1.06577(16) 0.74774(15) 0.0286(5) Uani 1 1 d .
H32D H 0.2068 1.1032 0.7302 0.034 Uiso 1 1 calc R
C33D C 0.0493(2) 1.10544(17) 0.77891(16) 0.0365(5) Uani 1 1 d .
H33D H 0.0401 1.1676 0.7800 0.044 Uiso 1 1 calc R
C34D C -0.0357(2) 1.05471(18) 0.80855(16) 0.0394(6) Uani 1 1 d .
H34D H -0.1027 1.0819 0.8309 0.047 Uiso 1 1 calc R
C35D C -0.0213(2) 0.96451(18) 0.80500(16) 0.0351(5) Uani 1 1 d .
H35D H -0.0779 0.9297 0.8264 0.042 Uiso 1 1 calc R
C36D C 0.07499(19) 0.92354(16) 0.77043(14) 0.0259(4) Uani 1 1 d .
H36D H 0.0807 0.8598 0.7667 0.031 Uiso 1 1 calc R
C41D C 0.27496(18) 0.81836(14) 0.70373(13) 0.0202(4) Uani 1 1 d .
C42D C 0.1835(2) 0.73430(15) 0.63255(14) 0.0261(4) Uani 1 1 d .
H42D H 0.1294 0.7426 0.5849 0.031 Uiso 1 1 calc R
C43D C 0.1689(2) 0.63979(16) 0.62909(16) 0.0317(5) Uani 1 1 d .
H43D H 0.1054 0.5852 0.5799 0.038 Uiso 1 1 calc R
C44D C 0.2466(2) 0.62473(16) 0.69683(17) 0.0363(5) Uani 1 1 d .
H44D H 0.2377 0.5598 0.6941 0.044 Uiso 1 1 calc R
C45D C 0.3370(2) 0.70520(17) 0.76841(17) 0.0364(5) Uani 1 1 d .
H45D H 0.3907 0.6961 0.8157 0.044 Uiso 1 1 calc R
C46D C 0.3496(2) 0.79967(16) 0.77136(15) 0.0271(4) Uani 1 1 d .
H46D H 0.4120 0.8541 0.8218 0.033 Uiso 1 1 calc R

loop_
_atom_site_aniso_label
_atom_site_aniso_U_11
_atom_site_aniso_U_22
_atom_site_aniso_U_33
_atom_site_aniso_U_23
_atom_site_aniso_U_13
_atom_site_aniso_U_12
Rh1 0.02415(10) 0.01826(9) 0.01732(9) 0.00988(7) 0.00298(6) 0.00613(6)
N1 0.0213(9) 0.0217(8) 0.0184(8) 0.0101(7) 0.0051(6) 0.0063(7)
C2 0.0181(10) 0.0219(10) 0.0239(10) 0.0134(8) 0.0052(8) 0.0047(8)
N3 0.0223(9) 0.0235(9) 0.0215(8) 0.0118(7) 0.0061(7) 0.0091(7)
C4 0.0265(11) 0.0227(10) 0.0268(11) 0.0106(9) 0.0125(9) 0.0104(9)
C5 0.0283(11) 0.0225(10) 0.0221(10) 0.0081(8) 0.0094(8) 0.0072(9)
C1A 0.0278(11) 0.0331(12) 0.0259(11) 0.0178(9) 0.0060(9) 0.0155(9)
N1' 0.0260(9) 0.0257(9) 0.0243(9) 0.0163(7) 0.0037(7) 0.0029(7)
N2' 0.0236(9) 0.0259(9) 0.0238(9) 0.0143(7) 0.0053(7) 0.0048(7)
N3' 0.0224(9) 0.0233(9) 0.0203(8) 0.0116(7) 0.0048(7) 0.0062(7)
C4' 0.0235(10) 0.0232(10) 0.0221(10) 0.0127(8) 0.0010(8) 0.0054(9)
C5' 0.0284(11) 0.0240(11) 0.0275(11) 0.0150(9) 0.0029(9) 0.0071(9)
C6 0.0254(11) 0.0185(10) 0.0160(9) 0.0070(8) -0.0007(8) 0.0039(8)
C7 0.0350(12) 0.0206(10) 0.0178(10) 0.0070(8) 0.0035(8) 0.0034(9)
C8 0.0496(15) 0.0255(11) 0.0224(11) 0.0130(9) 0.0025(10) 0.0029(10)
C9 0.0476(15) 0.0241(11) 0.0273(11) 0.0121(9) -0.0082(10) 0.0060(10)
C10 0.0287(12) 0.0293(12) 0.0386(13) 0.0130(10) -0.0043(10) 0.0055(10)
C11 0.0261(11) 0.0226(11) 0.0250(10) 0.0093(9) -0.0004(8) 0.0039(9)
C12 0.0411(14) 0.0394(13) 0.0395(13) 0.0241(11) 0.0200(11) 0.0112(11)
C13 0.0660(19) 0.0472(16) 0.0522(17) 0.0302(14) -0.0138(14) 0.0118(14)
C14 0.0240(12) 0.0486(15) 0.0466(14) 0.0274(12) 0.0107(10) 0.0099(11)
C6' 0.0299(12) 0.0365(13) 0.0330(12) 0.0230(10) 0.0095(9) 0.0018(10)
C7' 0.0287(11) 0.0304(11) 0.0286(11) 0.0206(9) 0.0123(9) 0.0041(9)
C8' 0.0387(13) 0.0383(13) 0.0371(13) 0.0252(11) 0.0151(10) 0.0174(11)
C9' 0.0514(15) 0.0284(12) 0.0317(12) 0.0156(10) 0.0152(11) 0.0177(11)
C10' 0.0379(13) 0.0277(11) 0.0258(11) 0.0157(9) 0.0112(9) 0.0035(10)
C11' 0.0322(12) 0.0286(11) 0.0324(12) 0.0187(10) 0.0102(9) 0.0089(10)
C12' 0.0343(12) 0.0222(11) 0.0297(11) 0.0146(9) 0.0115(9) 0.0055(9)
C13' 0.0385(14) 0.0471(15) 0.0402(14) 0.0157(12) -0.0008(11) 0.0004(12)
O1' 0.0494(10) 0.0322(9) 0.0297(9) 0.0113(7) 0.0027(7) 0.0056(8)
C5B 0.0380(13) 0.0226(11) 0.0184(10) 0.0081(8) 0.0036(9) 0.0109(9)
C6B 0.0385(13) 0.0236(11) 0.0260(11) 0.0083(9) 0.0090(9) 0.0154(10)
C7B 0.0473(15) 0.0359(13) 0.0370(13) 0.0138(11) 0.0032(11) 0.0240(12)
C8B 0.0601(16) 0.0271(12) 0.0331(13) 0.0156(10) -0.0058(11) 0.0159(11)
C1B 0.0488(14) 0.0195(11) 0.0220(10) 0.0127(9) -0.0009(9) 0.0028(10)
C2B 0.0419(13) 0.0237(11) 0.0292(11) 0.0169(9) 0.0086(10) 0.0032(10)
C3B 0.0406(14) 0.0384(13) 0.0362(13) 0.0228(11) -0.0005(10) -0.0063(11)
C4B 0.0425(14) 0.0251(11) 0.0252(11) 0.0092(9) -0.0048(10) 0.0009(10)
B1D 0.0198(11) 0.0226(11) 0.0196(11) 0.0098(9) 0.0064(9) 0.0060(9)
C11D 0.0191(10) 0.0186(10) 0.0236(10) 0.0094(8) 0.0066(8) 0.0083(8)
C12D 0.0226(11) 0.0275(11) 0.0249(10) 0.0093(9) 0.0081(8) 0.0080(9)
C13D 0.0311(12) 0.0267(11) 0.0235(11) 0.0061(9) 0.0017(9) 0.0099(10)
C14D 0.0265(12) 0.0242(11) 0.0394(13) 0.0112(10) -0.0061(10) 0.0006(9)
C15D 0.0245(11) 0.0303(12) 0.0467(14) 0.0222(11) 0.0071(10) 0.0023(9)
C16D 0.0238(11) 0.0245(11) 0.0292(11) 0.0157(9) 0.0066(8) 0.0070(9)
C21D 0.0230(10) 0.0185(10) 0.0211(10) 0.0089(8) 0.0046(8) -0.0009(8)
C22D 0.0312(12) 0.0362(12) 0.0271(11) 0.0128(10) 0.0096(9) 0.0076(10)
C23D 0.0503(16) 0.0470(15) 0.0304(13) 0.0134(11) 0.0228(11) 0.0081(12)
C24D 0.0684(18) 0.0454(15) 0.0208(11) 0.0154(11) 0.0101(12) -0.0034(13)
C25D 0.0498(15) 0.0352(13) 0.0262(12) 0.0170(10) -0.0040(11) -0.0010(11)
C26D 0.0287(11) 0.0243(11) 0.0257(11) 0.0118(9) 0.0022(9) 0.0010(9)
C31D 0.0184(10) 0.0204(10) 0.0170(9) 0.0055(8) 0.0010(7) 0.0030(8)
C32D 0.0276(11) 0.0269(11) 0.0283(11) 0.0107(9) 0.0033(9) 0.0069(9)
C33D 0.0357(13) 0.0261(12) 0.0337(12) 0.0025(10) -0.0026(10) 0.0128(10)
C34D 0.0219(12) 0.0464(15) 0.0312(12) -0.0014(11) 0.0033(9) 0.0148(11)
C35D 0.0217(11) 0.0412(14) 0.0340(12) 0.0087(10) 0.0102(9) 0.0038(10)
C36D 0.0249(11) 0.0264(11) 0.0247(10) 0.0094(9) 0.0079(8) 0.0052(9)
C41D 0.0201(10) 0.0237(10) 0.0204(10) 0.0104(8) 0.0103(8) 0.0076(8)
C42D 0.0282(11) 0.0256(11) 0.0252(11) 0.0108(9) 0.0080(9) 0.0084(9)
C43D 0.0362(13) 0.0219(11) 0.0330(12) 0.0084(9) 0.0126(10) 0.0033(10)
C44D 0.0457(15) 0.0259(12) 0.0471(14) 0.0215(11) 0.0187(12) 0.0129(11)
C45D 0.0372(13) 0.0402(14) 0.0448(14) 0.0300(12) 0.0094(11) 0.0143(11)
C46D 0.0253(11) 0.0300(11) 0.0286(11) 0.0157(9) 0.0067(9) 0.0059(9)

loop_
_atom_type_symbol
_atom_type_description
_atom_type_scat_dispersion_real
_atom_type_scat_dispersion_imag
_atom_type_scat_source
C C 0.0033 0.0016 'International Tables Vol C Tables 4.2.6.8 and 6.1.1.4'
H H 0.0000 0.0000 'International Tables Vol C Tables 4.2.6.8 and 6.1.1.4'
N N 0.0061 0.0033 'International Tables Vol C Tables 4.2.6.8 and 6.1.1.4'
O O 0.0106 0.0060 'International Tables Vol C Tables 4.2.6.8 and 6.1.1.4'
Rh Rh -1.1178 0.9187 'International Tables Vol C Tables 4.2.6.8 and 6.1.1.4'
B B 0.0013 0.0007 'International Tables Vol C Tables 4.2.6.8 and 6.1.1.4'

loop_
_geom_angle_atom_site_label_1
_geom_angle_atom_site_label_2
_geom_angle_atom_site_label_3
_geom_angle
C2 Rh1 N3' 85.12(7)
C2 Rh1 C2B 95.06(8)
N3' Rh1 C2B 149.72(8)
C2 Rh1 C1B 98.84(8)
N3' Rh1 C1B 171.65(8)
C2B Rh1 C1B 37.69(9)
C2 Rh1 C6B 158.57(8)
N3' Rh1 C6B 92.44(7)
C2B Rh1 C6B 97.62(9)
C1B Rh1 C6B 81.18(8)
C2 Rh1 C5B 163.98(8)
N3' Rh1 C5B 89.56(7)
C2B Rh1 C5B 82.00(8)
C1B Rh1 C5B 88.48(8)
C6B Rh1 C5B 36.57(8)
C2 N1 C5 111.61(15)
C2 N1 C6 126.85(16)
C5 N1 C6 121.51(16)
N3 C2 N1 103.25(16)
N3 C2 Rh1 122.54(14)
N1 C2 Rh1 133.28(13)
C2 N3 C4 112.01(16)
C2 N3 C1A 123.10(16)
C4 N3 C1A 124.81(16)
C5 C4 N3 106.34(17)
C5 C4 H4 126.8
N3 C4 H4 126.8
C4 C5 N1 106.80(17)
C4 C5 H5 126.6
N1 C5 H5 126.6
N3 C1A C4' 110.93(16)
N3 C1A H1A1 109.5
C4' C1A H1A1 109.5
N3 C1A H1A2 109.5
C4' C1A H1A2 109.5
H1A1 C1A H1A2 108.0
N2' N1' C5' 111.91(16)
N2' N1' C6' 119.44(16)
C5' N1' C6' 128.34(17)
N3' N2' N1' 105.72(15)
N2' N3' C4' 109.98(15)
N2' N3' Rh1 126.28(12)
C4' N3' Rh1 123.55(13)
N3' C4' C5' 107.66(17)
N3' C4' C1A 120.63(17)
C5' C4' C1A 131.68(18)
N1' C5' C4' 104.73(17)
N1' C5' H5' 127.6
C4' C5' H5' 127.6
C11 C6 C7 122.89(18)
C11 C6 N1 119.34(17)
C7 C6 N1 117.73(17)
C8 C7 C6 117.1(2)
C8 C7 C12 120.42(19)
C6 C7 C12 122.43(18)
C9 C8 C7 122.1(2)
C9 C8 H8 118.9
C7 C8 H8 118.9
C8 C9 C10 118.79(19)
C8 C9 C13 120.3(2)
C10 C9 C13 120.8(2)
C9 C10 C11 121.8(2)
C9 C10 H10 119.1
C11 C10 H10 119.1
C10 C11 C6 117.2(2)
C10 C11 C14 121.2(2)
C6 C11 C14 121.62(18)
C7 C12 H12A 109.5
C7 C12 H12B 109.5
H12A C12 H12B 109.5
C7 C12 H12C 109.5
H12A C12 H12C 109.5
H12B C12 H12C 109.5
C9 C13 H13G 109.5
C9 C13 H13E 109.5
H13G C13 H13E 109.5
C9 C13 H13F 109.5
H13G C13 H13F 109.5
H13E C13 H13F 109.5
C11 C14 H14A 109.5
C11 C14 H14B 109.5
H14A C14 H14B 109.5
C11 C14 H14C 109.5
H14A C14 H14C 109.5
H14B C14 H14C 109.5
N1' C6' C7' 110.94(17)
N1' C6' H6'1 109.5
C7' C6' H6'1 109.5
N1' C6' H6'2 109.5
C7' C6' H6'2 109.5
H6'1 C6' H6'2 108.0
C8' C7' C12' 118.1(2)
C8' C7' C6' 121.28(19)
C12' C7' C6' 120.58(19)
C9' C8' C7' 121.2(2)
C9' C8' H8' 119.4
C7' C8' H8' 119.4
C8' C9' C10' 120.0(2)
C8' C9' H9' 120.0
C10' C9' H9' 120.0
O1' C10' C11' 124.5(2)
O1' C10' C9' 115.67(19)
C11' C10' C9' 119.8(2)
C10' C11' C12' 119.5(2)
C10' C11' H11' 120.3
C12' C11' H11' 120.3
C11' C12' C7' 121.40(19)
C11' C12' H12' 119.3
C7' C12' H12' 119.3
O1' C13' H13A 109.5
O1' C13' H13B 109.5
H13A C13' H13B 109.5
O1' C13' H13C 109.5
H13A C13' H13C 109.5
H13B C13' H13C 109.5
C10' O1' C13' 117.13(18)
C6B C5B C4B 126.04(19)
C6B C5B Rh1 70.56(11)
C4B C5B Rh1 111.08(14)
C6B C5B H5B 117.0
C4B C5B H5B 117.0
Rh1 C5B H5B 88.3
C5B C6B C7B 126.0(2)
C5B C6B Rh1 72.87(12)
C7B C6B Rh1 108.74(15)
C5B C6B H6B 117.0
C7B C6B H6B 117.0
Rh1 C6B H6B 88.3
C6B C7B C8B 112.45(19)
C6B C7B H71B 109.1
C8B C7B H71B 109.1
C6B C7B H72B 109.1
C8B C7B H72B 109.1
H71B C7B H72B 107.8
C1B C8B C7B 112.88(18)
C1B C8B H82B 109.0
C7B C8B H82B 109.0
C1B C8B H81B 109.0
C7B C8B H81B 109.0
H82B C8B H81B 107.8
C2B C1B C8B 124.1(2)
C2B C1B Rh1 69.93(11)
C8B C1B Rh1 112.00(15)
C2B C1B H1B 117.9
C8B C1B H1B 117.9
Rh1 C1B H1B 88.1
C1B C2B C3B 124.7(2)
C1B C2B Rh1 72.38(12)
C3B C2B Rh1 108.90(14)
C1B C2B H2B 117.6
C3B C2B H2B 117.6
Rh1 C2B H2B 88.7
C2B C3B C4B 114.50(19)
C2B C3B H31B 108.6
C4B C3B H31B 108.6
C2B C3B H32B 108.6
C4B C3B H32B 108.6
H31B C3B H32B 107.6
C5B C4B C3B 112.74(17)
C5B C4B H41B 109.0
C3B C4B H41B 109.0
C5B C4B H42B 109.0
C3B C4B H42B 109.0
H41B C4B H42B 107.8
C21D B1D C11D 111.91(16)
C21D B1D C31D 111.62(16)
C11D B1D C31D 106.21(15)
C21D B1D C41D 107.37(15)
C11D B1D C41D 110.78(15)
C31D B1D C41D 108.96(15)
C16D C11D C12D 115.01(18)
C16D C11D B1D 125.87(17)
C12D C11D B1D 119.11(17)
C13D C12D C11D 123.57(19)
C13D C12D H12D 118.2
C11D C12D H12D 118.2
C14D C13D C12D 119.5(2)
C14D C13D H13D 120.2
C12D C13D H13D 120.2
C15D C14D C13D 119.3(2)
C15D C14D H14D 120.3
C13D C14D H14D 120.3
C14D C15D C16D 120.7(2)
C14D C15D H15D 119.7
C16D C15D H15D 119.7
C15D C16D C11D 121.9(2)
C15D C16D H16D 119.1
C11D C16D H16D 119.1
C26D C21D C22D 114.62(18)
C26D C21D B1D 124.86(18)
C22D C21D B1D 120.46(17)
C23D C22D C21D 123.1(2)
C23D C22D H22D 118.5
C21D C22D H22D 118.5
C24D C23D C22D 120.2(2)
C24D C23D H23D 119.9
C22D C23D H23D 119.9
C23D C24D C25D 119.0(2)
C23D C24D H24D 120.5
C25D C24D H24D 120.5
C24D C25D C26D 120.1(2)
C24D C25D H25D 119.9
C26D C25D H25D 119.9
C25D C26D C21D 123.0(2)
C25D C26D H26D 118.5
C21D C26D H26D 118.5
C36D C31D C32D 115.12(18)
C36D C31D B1D 124.03(17)
C32D C31D B1D 120.82(17)
C33D C32D C31D 122.7(2)
C33D C32D H32D 118.6
C31D C32D H32D 118.6
C32D C33D C34D 120.1(2)
C32D C33D H33D 120.0
C34D C33D H33D 120.0
C35D C34D C33D 118.8(2)
C35D C34D H34D 120.6
C33D C34D H34D 120.6
C34D C35D C36D 120.7(2)
C34D C35D H35D 119.7
C36D C35D H35D 119.7
C35D C36D C31D 122.5(2)
C35D C36D H36D 118.8
C31D C36D H36D 118.8
C46D C41D C42D 114.89(18)
C46D C41D B1D 125.72(18)
C42D C41D B1D 119.35(17)
C43D C42D C41D 122.7(2)
C43D C42D H42D 118.6
C41D C42D H42D 118.6
C44D C43D C42D 120.2(2)
C44D C43D H43D 119.9
C42D C43D H43D 119.9
C45D C44D C43D 119.1(2)
C45D C44D H44D 120.5
C43D C44D H44D 120.5
C44D C45D C46D 120.0(2)
C44D C45D H45D 120.0
C46D C45D H45D 120.0
C45D C46D C41D 123.1(2)
C45D C46D H46D 118.4
C41D C46D H46D 118.4

loop_
_geom_bond_atom_site_label_1
_geom_bond_atom_site_label_2
_geom_bond_distance
Rh1 C2 2.0518(19)
Rh1 N3' 2.0902(15)
Rh1 C2B 2.136(2)
Rh1 C1B 2.1671(19)
Rh1 C6B 2.175(2)
Rh1 C5B 2.2040(19)
N1 C2 1.360(2)
N1 C5 1.386(2)
N1 C6 1.444(2)
C2 N3 1.356(2)
N3 C4 1.387(3)
N3 C1A 1.461(2)
C4 C5 1.338(3)
C4 H4 0.9500
C5 H5 0.9500
C1A C4' 1.490(3)
C1A H1A1 0.9900
C1A H1A2 0.9900
N1' N2' 1.330(2)
N1' C5' 1.347(3)
N1' C6' 1.474(3)
N2' N3' 1.323(2)
N3' C4' 1.352(2)
C4' C5' 1.362(3)
C5' H5' 0.9500
C6 C11 1.392(3)
C6 C7 1.395(3)
C7 C8 1.390(3)
C7 C12 1.499(3)
C8 C9 1.377(3)
C8 H8 0.9500
C9 C10 1.389(3)
C9 C13 1.514(3)
C10 C11 1.392(3)
C10 H10 0.9500
C11 C14 1.503(3)
C12 H12A 0.9800
C12 H12B 0.9800
C12 H12C 0.9800
C13 H13G 0.9800
C13 H13E 0.9800
C13 H13F 0.9800
C14 H14A 0.9800
C14 H14B 0.9800
C14 H14C 0.9800
C6' C7' 1.500(3)
C6' H6'1 0.9900
C6' H6'2 0.9900
C7' C8' 1.388(3)
C7' C12' 1.392(3)
C8' C9' 1.376(3)
C8' H8' 0.9500
C9' C10' 1.391(3)
C9' H9' 0.9500
C10' O1' 1.366(3)
C10' C11' 1.384(3)
C11' C12' 1.385(3)
C11' H11' 0.9500
C12' H12' 0.9500
C13' O1' 1.420(3)
C13' H13A 0.9800
C13' H13B 0.9800
C13' H13C 0.9800
C5B C6B 1.374(3)
C5B C4B 1.516(3)
C5B H5B 0.9500
C6B C7B 1.504(3)
C6B H6B 0.9500
C7B C8B 1.526(4)
C7B H71B 0.9900
C7B H72B 0.9900
C8B C1B 1.517(3)
C8B H82B 0.9900
C8B H81B 0.9900
C1B C2B 1.390(3)
C1B H1B 0.9500
C2B C3B 1.507(3)
C2B H2B 0.9500
C3B C4B 1.537(3)
C3B H31B 0.9900
C3B H32B 0.9900
C4B H41B 0.9900
C4B H42B 0.9900
B1D C21D 1.643(3)
B1D C11D 1.646(3)
B1D C31D 1.647(3)
B1D C41D 1.653(3)
C11D C16D 1.402(3)
C11D C12D 1.403(3)
C12D C13D 1.385(3)
C12D H12D 0.9500
C13D C14D 1.379(3)
C13D H13D 0.9500
C14D C15D 1.376(3)
C14D H14D 0.9500
C15D C16D 1.398(3)
C15D H15D 0.9500
C16D H16D 0.9500
C21D C26D 1.399(3)
C21D C22D 1.404(3)
C22D C23D 1.384(3)
C22D H22D 0.9500
C23D C24D 1.378(4)
C23D H23D 0.9500
C24D C25D 1.380(4)
C24D H24D 0.9500
C25D C26D 1.388(3)
C25D H25D 0.9500
C26D H26D 0.9500
C31D C36D 1.396(3)
C31D C32D 1.405(3)
C32D C33D 1.383(3)
C32D H32D 0.9500
C33D C34D 1.385(4)
C33D H33D 0.9500
C34D C35D 1.371(3)
C34D H34D 0.9500
C35D C36D 1.388(3)
C35D H35D 0.9500
C36D H36D 0.9500
C41D C46D 1.396(3)
C41D C42D 1.406(3)
C42D C43D 1.386(3)
C42D H42D 0.9500
C43D C44D 1.382(3)
C43D H43D 0.9500
C44D C45D 1.378(3)
C44D H44D 0.9500
C45D C46D 1.390(3)
C45D H45D 0.9500
C46D H46D 0.9500

loop_
_geom_torsion_atom_site_label_1
_geom_torsion_atom_site_label_2
_geom_torsion_atom_site_label_3
_geom_torsion_atom_site_label_4
_geom_torsion
C5 N1 C2 N3 -0.1(2)
C6 N1 C2 N3 178.20(17)
C5 N1 C2 Rh1 168.69(15)
C6 N1 C2 Rh1 -13.0(3)
N3' Rh1 C2 N3 32.39(15)
C2B Rh1 C2 N3 -117.21(16)
C1B Rh1 C2 N3 -155.01(16)
C6B Rh1 C2 N3 116.6(2)
C5B Rh1 C2 N3 -38.6(4)
N3' Rh1 C2 N1 -134.60(19)
C2B Rh1 C2 N1 75.79(19)
C1B Rh1 C2 N1 38.0(2)
C6B Rh1 C2 N1 -50.4(3)
C5B Rh1 C2 N1 154.4(2)
N1 C2 N3 C4 0.0(2)
Rh1 C2 N3 C4 -170.33(13)
N1 C2 N3 C1A 176.75(17)
Rh1 C2 N3 C1A 6.4(3)
C2 N3 C4 C5 0.1(2)
C1A N3 C4 C5 -176.60(18)
N3 C4 C5 N1 -0.1(2)
C2 N1 C5 C4 0.1(2)
C6 N1 C5 C4 -178.24(17)
C2 N3 C1A C4' -54.9(2)
C4 N3 C1A C4' 121.5(2)
C5' N1' N2' N3' -0.2(2)
C6' N1' N2' N3' -174.42(16)
N1' N2' N3' C4' 0.0(2)
N1' N2' N3' Rh1 175.12(12)
C2 Rh1 N3' N2' 148.09(16)
C2B Rh1 N3' N2' -120.23(18)
C1B Rh1 N3' N2' 29.4(6)
C6B Rh1 N3' N2' -10.57(16)
C5B Rh1 N3' N2' -47.04(16)
C2 Rh1 N3' C4' -37.45(16)
C2B Rh1 N3' C4' 54.2(2)
C1B Rh1 N3' C4' -156.2(4)
C6B Rh1 N3' C4' 163.89(16)
C5B Rh1 N3' C4' 127.42(16)
N2' N3' C4' C5' 0.2(2)
Rh1 N3' C4' C5' -175.07(13)
N2' N3' C4' C1A 178.69(17)
Rh1 N3' C4' C1A 3.4(3)
N3 C1A C4' N3' 48.3(3)
N3 C1A C4' C5' -133.6(2)
N2' N1' C5' C4' 0.3(2)
C6' N1' C5' C4' 173.88(19)
N3' C4' C5' N1' -0.3(2)
C1A C4' C5' N1' -178.6(2)
C2 N1 C6 C11 77.2(3)
C5 N1 C6 C11 -104.6(2)
C2 N1 C6 C7 -105.1(2)
C5 N1 C6 C7 73.0(2)
C11 C6 C7 C8 2.3(3)
N1 C6 C7 C8 -175.31(17)
C11 C6 C7 C12 -178.8(2)
N1 C6 C7 C12 3.7(3)
C6 C7 C8 C9 -0.3(3)
C12 C7 C8 C9 -179.3(2)
C7 C8 C9 C10 -2.2(3)
C7 C8 C9 C13 174.6(2)
C8 C9 C10 C11 2.9(3)
C13 C9 C10 C11 -173.8(2)
C9 C10 C11 C6 -1.1(3)
C9 C10 C11 C14 178.5(2)
C7 C6 C11 C10 -1.6(3)
N1 C6 C11 C10 175.97(18)
C7 C6 C11 C14 178.9(2)
N1 C6 C11 C14 -3.6(3)
N2' N1' C6' C7' 87.4(2)
C5' N1' C6' C7' -85.7(3)
N1' C6' C7' C8' -94.8(2)
N1' C6' C7' C12' 82.7(2)
C12' C7' C8' C9' -1.0(3)
C6' C7' C8' C9' 176.6(2)
C7' C8' C9' C10' -0.1(3)
C8' C9' C10' O1' -179.9(2)
C8' C9' C10' C11' 1.1(3)
O1' C10' C11' C12' -179.91(19)
C9' C10' C11' C12' -0.9(3)
C10' C11' C12' C7' -0.2(3)
C8' C7' C12' C11' 1.1(3)
C6' C7' C12' C11' -176.47(19)
C11' C10' O1' C13' -8.9(3)
C9' C10' O1' C13' 172.1(2)
C2 Rh1 C5B C6B 165.1(2)
N3' Rh1 C5B C6B 94.70(13)
C2B Rh1 C5B C6B -114.47(14)
C1B Rh1 C5B C6B -77.19(14)
C2 Rh1 C5B C4B -72.7(3)
N3' Rh1 C5B C4B -143.12(15)
C2B Rh1 C5B C4B 7.72(15)
C1B Rh1 C5B C4B 45.00(15)
C6B Rh1 C5B C4B 122.2(2)
C4B C5B C6B C7B -1.4(3)
Rh1 C5B C6B C7B 101.0(2)
C4B C5B C6B Rh1 -102.4(2)
C2 Rh1 C6B C5B -168.81(18)
N3' Rh1 C6B C5B -85.96(13)
C2B Rh1 C6B C5B 65.42(14)
C1B Rh1 C6B C5B 99.45(14)
C2 Rh1 C6B C7B 68.2(3)
N3' Rh1 C6B C7B 151.04(16)
C2B Rh1 C6B C7B -57.58(17)
C1B Rh1 C6B C7B -23.55(17)
C5B Rh1 C6B C7B -123.0(2)
C5B C6B C7B C8B -43.3(3)
Rh1 C6B C7B C8B 38.8(2)
C6B C7B C8B C1B -36.0(3)
C7B C8B C1B C2B 94.8(3)
C7B C8B C1B Rh1 14.8(2)
C2 Rh1 C1B C2B 86.83(13)
N3' Rh1 C1B C2B -155.3(4)
C6B Rh1 C1B C2B -114.86(14)
C5B Rh1 C1B C2B -78.85(13)
C2 Rh1 C1B C8B -153.41(16)
N3' Rh1 C1B C8B -35.6(6)
C2B Rh1 C1B C8B 119.8(2)
C6B Rh1 C1B C8B 4.90(16)
C5B Rh1 C1B C8B 40.91(16)
C8B C1B C2B C3B -2.4(3)
Rh1 C1B C2B C3B 101.2(2)
C8B C1B C2B Rh1 -103.6(2)
C2 Rh1 C2B C1B -97.92(13)
N3' Rh1 C2B C1B 173.10(13)
C6B Rh1 C2B C1B 64.77(14)
C5B Rh1 C2B C1B 97.94(13)
C2 Rh1 C2B C3B 140.55(16)
N3' Rh1 C2B C3B 51.6(2)
C1B Rh1 C2B C3B -121.5(2)
C6B Rh1 C2B C3B -56.77(17)
C5B Rh1 C2B C3B -23.59(16)
C1B C2B C3B C4B -44.5(3)
Rh1 C2B C3B C4B 36.8(2)
C6B C5B C4B C3B 90.5(3)
Rh1 C5B C4B C3B 9.8(2)
C2B C3B C4B C5B -31.2(3)
C21D B1D C11D C16D -4.0(3)
C31D B1D C11D C16D -125.99(19)
C41D B1D C11D C16D 115.8(2)
C21D B1D C11D C12D 175.30(16)
C31D B1D C11D C12D 53.3(2)
C41D B1D C11D C12D -64.9(2)
C16D C11D C12D C13D -1.0(3)
B1D C11D C12D C13D 179.66(18)
C11D C12D C13D C14D 0.5(3)
C12D C13D C14D C15D 0.2(3)
C13D C14D C15D C16D -0.2(3)
C14D C15D C16D C11D -0.4(3)
C12D C11D C16D C15D 1.0(3)
B1D C11D C16D C15D -179.76(18)
C11D B1D C21D C26D -117.9(2)
C31D B1D C21D C26D 1.0(3)
C41D B1D C21D C26D 120.3(2)
C11D B1D C21D C22D 65.1(2)
C31D B1D C21D C22D -176.02(18)
C41D B1D C21D C22D -56.7(2)
C26D C21D C22D C23D 1.1(3)
B1D C21D C22D C23D 178.4(2)
C21D C22D C23D C24D -0.9(4)
C22D C23D C24D C25D -0.2(4)
C23D C24D C25D C26D 1.2(4)
C24D C25D C26D C21D -1.0(3)
C22D C21D C26D C25D -0.2(3)
B1D C21D C26D C25D -177.29(19)
C21D B1D C31D C36D 120.7(2)
C11D B1D C31D C36D -117.1(2)
C41D B1D C31D C36D 2.3(3)
C21D B1D C31D C32D -61.5(2)
C11D B1D C31D C32D 60.7(2)
C41D B1D C31D C32D -179.91(17)
C36D C31D C32D C33D -1.7(3)
B1D C31D C32D C33D -179.67(19)
C31D C32D C33D C34D 2.6(3)
C32D C33D C34D C35D -0.9(3)
C33D C34D C35D C36D -1.4(3)
C34D C35D C36D C31D 2.2(3)
C32D C31D C36D C35D -0.7(3)
B1D C31D C36D C35D 177.23(19)
C21D B1D C41D C46D 135.57(19)
C11D B1D C41D C46D 13.1(3)
C31D B1D C41D C46D -103.4(2)
C21D B1D C41D C42D -46.9(2)
C11D B1D C41D C42D -169.32(16)
C31D B1D C41D C42D 74.2(2)
C46D C41D C42D C43D -0.5(3)
B1D C41D C42D C43D -178.36(18)
C41D C42D C43D C44D -0.5(3)
C42D C43D C44D C45D 1.0(3)
C43D C44D C45D C46D -0.4(3)
C44D C45D C46D C41D -0.7(3)
C42D C41D C46D C45D 1.1(3)
B1D C41D C46D C45D 178.80(19)
